data_1560909
loop_
_publ_author_name
'Cramer, Alisha J.'
'Cole, Jacqueline M.'

_publ_section_title
;
 Host-guest prospects of neodymium and gadolinium ultraphosphate
 frameworks for nuclear waste storage: Multi-temperature topological
 analysis of nanoporous cages in RP5O14
;
_journal_name_full 'Journal of Solid State Chemistry'
_journal_page_first 250
_journal_page_last 257
_journal_paper_doi 10.1016/j.jssc.2018.07.020
_journal_volume 266
_journal_year 2018
_chemical_formula_sum 'Gd O14 P5'
_chemical_formula_weight 536.10
_space_group_IT_number 14
_space_group_name_Hall '-P 2ybc'
_space_group_name_H-M_alt 'P 1 21/c 1'
_symmetry_cell_setting monoclinic
_symmetry_space_group_name_H-M 'P 1 21/c 1'
_atom_sites_solution_hydrogens none
_atom_sites_solution_primary direct
_atom_sites_solution_secondary difmap
_audit_creation_method SHELXL-97
_cell_angle_alpha 90.00
_cell_angle_beta 90.00(3)
_cell_angle_gamma 90.00
_cell_formula_units_Z 4
_cell_length_a 8.7200(17)
_cell_length_b 8.9540(18)
_cell_length_c 13.009(3)
_cell_measurement_reflns_used 512
_cell_measurement_temperature 430(2)
_cell_measurement_theta_max 28.28
_cell_measurement_theta_min 2.0
_cell_volume 1015.7(4)
_computing_cell_refinement
;
Rigaku CrystalClear-SM Expert 2.0
;
_computing_data_collection 'Rigaku CrystalClear-SM Expert 2.0'
_computing_data_reduction
;
Rigaku CrystalClear-SM Expert 2.0
;
_computing_molecular_graphics
;
SHELXTL-PLUS (Sheldrick, 1995)
;
_computing_publication_material 'SHELXL-97 (Sheldrick, 1997)'
_computing_structure_refinement 'SHELXL-97 (Sheldrick, 1997)'
_computing_structure_solution 'SHELXS-97 (Sheldrick, 1990)'
_diffrn_ambient_temperature 430(2)
_diffrn_measured_fraction_theta_full 0.790
_diffrn_measured_fraction_theta_max 0.790
_diffrn_measurement_device_type 'Rigaku Saturn 724+ CCD'
_diffrn_measurement_method '\w scans'
_diffrn_radiation_monochromator graphite
_diffrn_radiation_source 'fine-focus sealed tube'
_diffrn_radiation_type MoK\a
_diffrn_radiation_wavelength 0.71073
_diffrn_reflns_av_R_equivalents 0.0393
_diffrn_reflns_av_sigmaI/netI 0.0259
_diffrn_reflns_limit_h_max 6
_diffrn_reflns_limit_h_min -11
_diffrn_reflns_limit_k_max 12
_diffrn_reflns_limit_k_min -6
_diffrn_reflns_limit_l_max 17
_diffrn_reflns_limit_l_min -17
_diffrn_reflns_number 4201
_diffrn_reflns_theta_full 31.13
_diffrn_reflns_theta_max 31.13
_diffrn_reflns_theta_min 1.57
_diffrn_standards_decay_% 0
_diffrn_standards_interval_count 0
_diffrn_standards_interval_time 0
_diffrn_standards_number 0
_exptl_absorpt_coefficient_mu 7.406
_exptl_absorpt_correction_T_max 0.105
_exptl_absorpt_correction_T_min 0.069
_exptl_absorpt_correction_type empirical
_exptl_absorpt_process_details
;
T. Higashi, ABSCOR, empirical absorption correction
;
_exptl_crystal_colour colourless
_exptl_crystal_density_diffrn 3.506
_exptl_crystal_density_method 'not measured'
_exptl_crystal_description block
_exptl_crystal_F_000 1004
_exptl_crystal_size_max 0.4
_exptl_crystal_size_mid 0.4
_exptl_crystal_size_min 0.3
_refine_diff_density_max 1.978
_refine_diff_density_min -1.711
_refine_diff_density_rms 0.250
_refine_ls_extinction_coef 0.0078(6)
_refine_ls_extinction_expression Fc^*^=kFc[1+0.001xFc^2^\l^3^/sin(2\q)]^-1/4^
_refine_ls_extinction_method SHELXL
_refine_ls_goodness_of_fit_ref 1.068
_refine_ls_hydrogen_treatment none
_refine_ls_matrix_type full
_refine_ls_number_parameters 183
_refine_ls_number_reflns 2583
_refine_ls_number_restraints 0
_refine_ls_restrained_S_all 1.068
_refine_ls_R_factor_all 0.0338
_refine_ls_R_factor_gt 0.0331
_refine_ls_shift/su_max 0.001
_refine_ls_shift/su_mean 0.000
_refine_ls_structure_factor_coef Fsqd
_refine_ls_weighting_details 'calc w=1/[\s^2^(Fo^2^)+(0.0643P)^2^+1.8591P] where P=(Fo^2^+2Fc^2^)/3'
_refine_ls_weighting_scheme calc
_refine_ls_wR_factor_gt 0.0904
_refine_ls_wR_factor_ref 0.0914
_reflns_number_gt 2511
_reflns_number_total 2583
_reflns_threshold_expression >2sigma(I)
_cod_data_source_file 2gd430d-1bmono.cif
_cod_data_source_block 2gd430d-1b
_cod_original_cell_volume 1015.7(3)
_cod_original_sg_symbol_H-M P2(1)/c
_cod_database_code 1560909

loop_
_symmetry_equiv_pos_as_xyz
'x, y, z'
'-x, y+1/2, -z+1/2'
'-x, -y, -z'
'x, -y-1/2, z-1/2'

loop_
_atom_site_label
_atom_site_type_symbol
_atom_site_fract_x
_atom_site_fract_y
_atom_site_fract_z
_atom_site_U_iso_or_equiv
_atom_site_adp_type
_atom_site_occupancy
_atom_site_symmetry_multiplicity
_atom_site_calc_flag
_atom_site_refinement_flags
_atom_site_disorder_assembly
_atom_site_disorder_group
Gd1 Gd 0.22294(2) 0.189895(19) 0.00019(3) 0.01018(12) Uani 1 1 d . . .
P1 P -0.18497(13) 0.24493(11) -0.00101(17) 0.0106(2) Uani 1 1 d . . .
P2 P -0.2645(4) 0.45102(18) 0.16476(13) 0.0091(5) Uani 1 1 d . . .
P3 P -0.2625(4) 0.45063(19) -0.16516(14) 0.0130(6) Uani 1 1 d . . .
P4 P 0.5006(4) 0.0007(2) -0.17239(8) 0.0106(2) Uani 1 1 d . . .
P5 P -0.0014(4) 0.0022(3) -0.20183(8) 0.0113(2) Uani 1 1 d . . .
O1 O 0.2716(12) 0.4061(5) 0.1103(4) 0.0229(13) Uani 1 1 d . . .
O2 O -0.2798(18) 0.3184(5) 0.0901(4) 0.0202(14) Uani 1 1 d . . .
O3 O -0.2909(14) 0.3057(4) -0.0980(4) 0.0130(12) Uani 1 1 d . . .
O4 O -0.0313(4) 0.3116(3) 0.0007(6) 0.0195(8) Uani 1 1 d . . .
O5 O 0.4193(8) 0.1166(6) -0.1169(4) 0.0161(12) Uani 1 1 d . . .
O6 O 0.4173(9) 0.1216(6) 0.1177(5) 0.0261(15) Uani 1 1 d . . .
O7 O 0.2736(13) 0.4024(6) -0.1152(4) 0.0247(14) Uani 1 1 d . . .
O8 O 0.1000(9) -0.0864(8) -0.2812(5) 0.0221(13) Uani 1 1 d . . .
O9 O -0.0906(10) -0.1125(7) -0.1461(4) 0.0242(16) Uani 1 1 d . . .
O10 O -0.2092(5) 0.0818(4) -0.0046(5) 0.0226(8) Uani 1 1 d . . .
O11 O -0.3849(10) 0.4179(7) 0.2472(5) 0.0255(16) Uani 1 1 d . . .
O12 O -0.1200(9) 0.0858(7) -0.2808(6) 0.0245(16) Uani 1 1 d . . .
O13 O 0.0851(10) 0.1209(6) -0.1499(4) 0.0189(14) Uani 1 1 d . . .
O14 O -0.3894(10) 0.4180(7) -0.2478(4) 0.0224(15) Uani 1 1 d . . .

loop_
_atom_site_aniso_label
_atom_site_aniso_U_11
_atom_site_aniso_U_22
_atom_site_aniso_U_33
_atom_site_aniso_U_23
_atom_site_aniso_U_13
_atom_site_aniso_U_12
Gd1 0.00924(17) 0.00985(14) 0.01146(15) 0.00027(12) 0.0009(7) 0.00012(5)
P1 0.0105(4) 0.0085(4) 0.0129(4) -0.0020(7) 0.0037(11) 0.0006(3)
P2 0.0062(13) 0.0123(7) 0.0089(6) 0.0030(5) -0.0012(9) 0.0021(8)
P3 0.0136(16) 0.0106(7) 0.0147(7) 0.0037(6) -0.0034(12) -0.0022(8)
P4 0.0082(4) 0.0122(4) 0.0113(4) 0.0041(8) -0.0032(13) -0.0007(3)
P5 0.0078(4) 0.0148(4) 0.0112(4) 0.0058(8) -0.0018(12) 0.0003(4)
O1 0.026(3) 0.0072(17) 0.035(3) -0.0042(19) -0.003(4) -0.002(3)
O2 0.021(3) 0.028(2) 0.011(2) -0.0073(16) 0.010(3) -0.016(3)
O3 0.008(3) 0.015(2) 0.016(2) 0.0007(14) -0.004(2) -0.003(2)
O4 0.0116(17) 0.0208(16) 0.0262(18) 0.003(2) -0.011(5) 0.0011(10)
O5 0.014(3) 0.027(2) 0.0074(19) -0.0032(17) 0.002(2) 0.010(3)
O6 0.019(4) 0.013(2) 0.047(3) 0.007(2) -0.019(3) -0.004(3)
O7 0.032(4) 0.024(2) 0.018(2) 0.016(2) 0.006(3) 0.004(4)
O8 0.007(3) 0.033(3) 0.027(3) -0.004(2) 0.015(2) -0.003(2)
O9 0.021(4) 0.025(3) 0.026(3) 0.014(2) 0.006(3) -0.002(3)
O10 0.028(2) 0.0099(14) 0.030(2) -0.006(2) -0.007(4) 0.0000(12)
O11 0.025(4) 0.017(2) 0.035(4) 0.002(2) 0.013(3) 0.013(3)
O12 0.017(3) 0.012(2) 0.045(4) 0.016(2) -0.014(3) -0.008(2)
O13 0.019(4) 0.024(3) 0.013(2) 0.0013(17) -0.006(3) -0.001(2)
O14 0.033(4) 0.019(2) 0.016(3) 0.003(2) -0.020(3) -0.009(3)

loop_
_atom_type_symbol
_atom_type_description
_atom_type_scat_dispersion_real
_atom_type_scat_dispersion_imag
_atom_type_scat_source
O O 0.0106 0.0060 'International Tables Vol C Tables 4.2.6.8 and 6.1.1.4'
P P 0.1023 0.0942 'International Tables Vol C Tables 4.2.6.8 and 6.1.1.4'
Gd Gd -0.1653 3.9035 'International Tables Vol C Tables 4.2.6.8 and 6.1.1.4'

loop_
_geom_angle_atom_site_label_1
_geom_angle_atom_site_label_2
_geom_angle_atom_site_label_3
_geom_angle
_geom_angle_site_symmetry_1
_geom_angle_site_symmetry_3
O9 Gd1 O6 75.6(3) 3 .
O9 Gd1 O13 110.04(13) 3 .
O6 Gd1 O13 145.9(2) . .
O9 Gd1 O5 142.7(2) 3 .
O6 Gd1 O5 80.02(14) . .
O13 Gd1 O5 76.5(2) . .
O9 Gd1 O10 70.1(2) 3 3
O6 Gd1 O10 76.21(18) . 3
O13 Gd1 O10 74.62(19) . 3
O5 Gd1 O10 77.0(2) . 3
O9 Gd1 O1 81.0(2) 3 .
O6 Gd1 O1 72.6(3) . .
O13 Gd1 O1 140.8(2) . .
O5 Gd1 O1 117.9(3) . .
O10 Gd1 O1 141.75(19) 3 .
O9 Gd1 O7 144.7(3) 3 .
O6 Gd1 O7 117.7(3) . .
O13 Gd1 O7 77.9(2) . .
O5 Gd1 O7 72.2(3) . .
O10 Gd1 O7 142.6(2) 3 .
O1 Gd1 O7 73.41(15) . .
O9 Gd1 O4 71.6(2) 3 .
O6 Gd1 O4 139.1(2) . .
O13 Gd1 O4 70.3(2) . .
O5 Gd1 O4 140.1(2) . .
O10 Gd1 O4 113.35(12) 3 .
O1 Gd1 O4 78.8(3) . .
O7 Gd1 O4 79.7(3) . .
O4 P1 O10 122.3(2) . .
O4 P1 O2 107.2(5) . .
O10 P1 O2 111.0(3) . .
O4 P1 O3 112.8(4) . .
O10 P1 O3 102.8(3) . .
O2 P1 O3 98.2(3) . .
O7 P2 O12 117.1(5) 3_565 4_566
O7 P2 O11 116.4(5) 3_565 .
O12 P2 O11 101.9(4) 4_566 .
O7 P2 O2 114.1(4) 3_565 .
O12 P2 O2 101.8(6) 4_566 .
O11 P2 O2 103.5(5) . .
O1 P3 O14 117.2(5) 3_565 .
O1 P3 O3 116.0(3) 3_565 .
O14 P3 O3 96.6(4) . .
O1 P3 O8 115.9(5) 3_565 2_554
O14 P3 O8 106.5(4) . 2_554
O3 P3 O8 102.0(5) . 2_554
O5 P4 O6 121.5(2) . 3_655
O5 P4 O14 110.9(4) . 2_544
O6 P4 O14 105.1(4) 3_655 2_544
O5 P4 O11 107.5(4) . 4_665
O6 P4 O11 110.1(5) 3_655 4_665
O14 P4 O11 99.3(2) 2_544 4_665
O13 P5 O9 123.2(2) . .
O13 P5 O8 112.2(4) . .
O9 P5 O8 105.5(4) . .
O13 P5 O12 106.4(4) . .
O9 P5 O12 107.0(4) . .
O8 P5 O12 100.0(3) . .
P3 O1 Gd1 165.0(6) 3_565 .
P2 O2 P1 138.1(9) . .
P3 O3 P1 127.0(7) . .
P1 O4 Gd1 129.80(17) . .
P4 O5 Gd1 150.1(4) . .
P4 O6 Gd1 147.6(4) 3_655 .
P2 O7 Gd1 161.9(6) 3_565 .
P5 O8 P3 132.3(5) . 2_544
P5 O9 Gd1 150.2(4) . 3
P1 O10 Gd1 173.7(3) . 3
P2 O11 P4 142.0(5) . 4_466
P2 O12 P5 137.3(4) 4_565 .
P5 O13 Gd1 145.7(3) . .
P3 O14 P4 141.7(4) . 2_554

loop_
_geom_bond_atom_site_label_1
_geom_bond_atom_site_label_2
_geom_bond_distance
_geom_bond_site_symmetry_2
Gd1 O9 2.327(6) 3
Gd1 O6 2.362(7) .
Gd1 O13 2.375(6) .
Gd1 O5 2.384(6) .
Gd1 O10 2.436(4) 3
Gd1 O1 2.445(5) .
Gd1 O7 2.463(5) .
Gd1 O4 2.470(3) .
P1 O4 1.467(4) .
P1 O10 1.477(4) .
P1 O2 1.588(9) .
P1 O3 1.655(8) .
P2 O7 1.465(5) 3_565
P2 O12 1.482(8) 4_566
P2 O11 1.530(8) .
P2 O2 1.540(5) .
P3 O1 1.470(5) 3_565
P3 O14 1.570(7) .
P3 O3 1.584(5) .
P3 O8 1.614(8) 2_554
P4 O5 1.450(6) .
P4 O6 1.489(7) 3_655
P4 O14 1.603(7) 2_544
P4 O11 1.620(7) 4_665
P5 O13 1.468(7) .
P5 O9 1.479(7) .
P5 O8 1.574(8) .
P5 O12 1.638(8) .
O1 P3 1.470(5) 3_565
O6 P4 1.489(7) 3_655
O7 P2 1.465(5) 3_565
O8 P3 1.614(8) 2_544
O9 Gd1 2.327(6) 3
O10 Gd1 2.436(4) 3
O11 P4 1.620(7) 4_466
O12 P2 1.482(8) 4_565
O14 P4 1.603(7) 2_554

_cod_database_fobs_code 1560909
